data_4026374
loop_
_publ_author_name
'Alexander J. Cresswell'
'Stephen G. Davies'
'James A. Lee'
'Melloney J. Morris'
'Paul M. Roberts'
'James E. Thomson'

_publ_contact_author_address
;Department of Chemistry
Chemistry Research Laboratory
University of Oxford
Mansfield Road
Oxford
OX1 3TA
U.K.
;
_publ_contact_author_email steve.davies@chem.ox.ac.uk
_publ_contact_author_fax '+44 1865 275633'
_publ_contact_author_name 'Stephen G. Davies'
_publ_contact_author_phone '+44 1865 275695'
_publ_section_title
;
 Ring-Opening Hydrofluorination of 2,3- and 3,4-Epoxy Amines by HBF4.OEt2:
 Application to the Asymmetric Synthesis of (S,S)-3-Deoxy-3-fluorosafingol
;
_journal_name_full 'Journal of Organic Chemistry'
_journal_page_first 4617
_journal_page_last 4627
_journal_paper_doi 10.1021/jo200517w
_journal_volume 76
_journal_year 2011
_chemical_absolute_configuration ad
_chemical_formula_moiety 'C18 H38 F1 N1 O1'
_chemical_formula_sum 'C18 H38 F N O'
_chemical_formula_weight 303.50
_space_group_IT_number 5
_symmetry_cell_setting monoclinic
_symmetry_space_group_name_Hall 'C 2y'
_symmetry_space_group_name_H-M 'C 1 2 1'
_atom_sites_solution_hydrogens geom
_atom_sites_solution_primary direct
_audit_creation_date 11-01-26
_audit_creation_method CRYSTALS_ver_14.06
_cell_angle_alpha 90
_cell_angle_beta 90.9711(18)
_cell_angle_gamma 90
_cell_formula_units_Z 4
_cell_length_a 5.73792(11)
_cell_length_b 7.6761(2)
_cell_length_c 42.7479(9)
_cell_measurement_reflns_used 0
_cell_measurement_temperature 150
_cell_measurement_theta_max 0
_cell_measurement_theta_min 0
_cell_volume 1882.55(7)
_computing_cell_refinement 'USER DEFINED CELL REFINEMENT'
_computing_data_collection 'USER DEFINED DATA COLLECTION'
_computing_data_reduction 'USER DEFINED DATA REDUCTION'
_computing_molecular_graphics 'CAMERON (Watkin et al., 1996)'
_computing_publication_material 'CRYSTALS (Betteridge et al., 2003)'
_computing_structure_refinement 'CRYSTALS (Betteridge et al., 2003)'
_computing_structure_solution 'SIR92 (Altomare et al., 1994)'
_diffrn_ambient_temperature 150
_diffrn_measured_fraction_theta_full 0.999
_diffrn_measured_fraction_theta_max 0.993
_diffrn_measurement_device Serial
_diffrn_measurement_device_type Unknown
_diffrn_measurement_method \w/2\q
_diffrn_radiation_monochromator graphite
_diffrn_radiation_type 'Cu K\a'
_diffrn_radiation_wavelength 1.54184
_diffrn_reflns_av_R_equivalents 0.058
_diffrn_reflns_limit_h_max 7
_diffrn_reflns_limit_h_min -7
_diffrn_reflns_limit_k_max 8
_diffrn_reflns_limit_k_min -9
_diffrn_reflns_limit_l_max 53
_diffrn_reflns_limit_l_min 0
_diffrn_reflns_number 3777
_diffrn_reflns_theta_full 75.445
_diffrn_reflns_theta_max 76.984
_diffrn_reflns_theta_min 3.102
_diffrn_standards_number 0
_exptl_absorpt_coefficient_mu 0.556
_exptl_absorpt_correction_T_max 0.9780
_exptl_absorpt_correction_T_min 0.9148
_exptl_absorpt_correction_type none
_exptl_crystal_colour colourless
_exptl_crystal_density_diffrn 1.071
_exptl_crystal_description plate
_exptl_crystal_F_000 680
_exptl_crystal_size_max 0.290
_exptl_crystal_size_mid 0.160
_exptl_crystal_size_min 0.040
_refine_diff_density_max 0.53
_refine_diff_density_min -0.37
_refine_ls_abs_structure_details 'Flack (1983), 0 Friedel-pairs'
_refine_ls_abs_structure_Flack 0.3(2)
_refine_ls_extinction_method none
_refine_ls_goodness_of_fit_ref 0.9582
_refine_ls_hydrogen_treatment none
_refine_ls_matrix_type full
_refine_ls_number_parameters 191
_refine_ls_number_reflns 3581
_refine_ls_number_restraints 1
_refine_ls_R_factor_all 0.0736
_refine_ls_R_factor_gt 0.0728
_refine_ls_shift/su_max 0.0004953
_refine_ls_shift/su_mean 0.0000534
_refine_ls_structure_factor_coef F
_refine_ls_weighting_details
;
 Method, part 1, Chebychev polynomial, (Watkin, 1994, Prince, 1982) 
 [weight] = 1.0/[A~0~*T~0~(x)+A~1~*T~1~(x) ... +A~n-1~]*T~n-1~(x)] 
 where A~i~ are the Chebychev coefficients listed below and x= Fcalc/Fmax 
 Method = Robust Weighting (Prince, 1982) 
 W = [weight] * [1-(deltaF/6*sigmaF)^2^]^2^ 
 A~i~ are: 
 11.2 3.46 6.59 
;
_refine_ls_weighting_scheme calc
_refine_ls_wR_factor_all 0.0805
_refine_ls_wR_factor_gt 0.0792
_refine_ls_wR_factor_ref 0.0788
_reflns_limit_h_max 7
_reflns_limit_h_min -7
_reflns_limit_k_max 8
_reflns_limit_k_min -9
_reflns_limit_l_max 53
_reflns_limit_l_min 0
_reflns_number_gt 3646
_reflns_number_total 3777
_reflns_threshold_expression I>2.0\s(I)
_oxford_diffrn_Wilson_B_factor 2.44
_oxford_diffrn_Wilson_scale 0.03
_oxford_refine_ls_r_factor_ref 0.0723
_oxford_refine_ls_scale 5.790(15)
_oxford_reflns_number_all 3743
_oxford_reflns_threshold_expression_ref I>3.0\s(I)
_cod_data_source_file jo200517w_si_007.cif
_cod_data_source_block 1
_cod_original_cell_volume 1882.56(7)
_cod_original_sg_symbol_H-M 'C 1 2 1 '
_cod_original_formula_sum 'C18 H38 F1 N1 O1'
_cod_database_code 4026374

loop_
_symmetry_equiv_pos_as_xyz
x,y,z
x+1/2,y+1/2,z
-x,y,-z
-x+1/2,y+1/2,-z

loop_
_atom_site_label
_atom_site_type_symbol
_atom_site_fract_x
_atom_site_fract_y
_atom_site_fract_z
_atom_site_U_iso_or_equiv
_atom_site_occupancy
_atom_site_adp_type
_atom_site_refinement_flags_posn
F1 F 0.1022(2) 0.7928(2) 0.90419(3) 0.0354 1.0000 Uani .
C2 C 0.3394(4) 0.7694(3) 0.91285(5) 0.0230 1.0000 Uani .
C3 C 0.3920(3) 0.8854(3) 0.94128(5) 0.0212 1.0000 Uani .
N4 N 0.2204(3) 0.8668(3) 0.96619(4) 0.0238 1.0000 Uani .
C5 C 0.6330(4) 0.8431(3) 0.95530(5) 0.0247 1.0000 Uani .
O6 O 0.7147(3) 0.9827(2) 0.97414(4) 0.0259 1.0000 Uani .
C7 C 0.4840(4) 0.8121(3) 0.88450(5) 0.0282 1.0000 Uani .
C8 C 0.4503(4) 0.6843(3) 0.85727(5) 0.0284 1.0000 Uani .
C9 C 0.6235(4) 0.7203(3) 0.83125(5) 0.0286 1.0000 Uani .
C10 C 0.6163(4) 0.5845(3) 0.80497(5) 0.0287 1.0000 Uani .
C11 C 0.7998(5) 0.6203(3) 0.78021(5) 0.0285 1.0000 Uani .
C12 C 0.8029(4) 0.4827(3) 0.75441(5) 0.0288 1.0000 Uani .
C13 C 0.9901(4) 0.5182(3) 0.73018(6) 0.0295 1.0000 Uani .
C14 C 0.9972(4) 0.3809(3) 0.70439(5) 0.0293 1.0000 Uani .
C15 C 1.1858(5) 0.4160(3) 0.68040(6) 0.0305 1.0000 Uani .
C16 C 1.1951(4) 0.2797(3) 0.65457(5) 0.0319 1.0000 Uani .
C17 C 1.3817(5) 0.3156(3) 0.63054(6) 0.0332 1.0000 Uani .
C18 C 1.3894(5) 0.1799(4) 0.60458(6) 0.0348 1.0000 Uani .
C19 C 1.5756(5) 0.2154(4) 0.58049(6) 0.0383 1.0000 Uani .
C20 C 1.5809(6) 0.0817(5) 0.55442(6) 0.0479 1.0000 Uani .
C21 C 1.7663(7) 0.1178(5) 0.53018(7) 0.0576 1.0000 Uani .
H21 H 0.3625 0.6467 0.9188 0.0274 1.0000 Uiso R
H31 H 0.3863 1.0090 0.9346 0.0259 1.0000 Uiso R
H52 H 0.7408 0.8229 0.9382 0.0308 1.0000 Uiso R
H51 H 0.6195 0.7350 0.9668 0.0317 1.0000 Uiso R
H71 H 0.4454 0.9293 0.8775 0.0342 1.0000 Uiso R
H72 H 0.6466 0.8137 0.8905 0.0341 1.0000 Uiso R
H81 H 0.2919 0.6955 0.8488 0.0344 1.0000 Uiso R
H82 H 0.4716 0.5678 0.8653 0.0364 1.0000 Uiso R
H91 H 0.5941 0.8308 0.8224 0.0350 1.0000 Uiso R
H92 H 0.7788 0.7223 0.8403 0.0347 1.0000 Uiso R
H101 H 0.4600 0.5889 0.7955 0.0362 1.0000 Uiso R
H102 H 0.6434 0.4707 0.8139 0.0358 1.0000 Uiso R
H111 H 0.7681 0.7340 0.7710 0.0356 1.0000 Uiso R
H112 H 0.9499 0.6237 0.7906 0.0352 1.0000 Uiso R
H121 H 0.6465 0.4790 0.7443 0.0344 1.0000 Uiso R
H122 H 0.8390 0.3686 0.7641 0.0349 1.0000 Uiso R
H131 H 0.9648 0.6340 0.7212 0.0368 1.0000 Uiso R
H132 H 1.1414 0.5178 0.7409 0.0354 1.0000 Uiso R
H141 H 0.8442 0.3779 0.6940 0.0357 1.0000 Uiso R
H142 H 1.0271 0.2686 0.7137 0.0352 1.0000 Uiso R
H151 H 1.1535 0.5296 0.6710 0.0367 1.0000 Uiso R
H152 H 1.3331 0.4214 0.6912 0.0361 1.0000 Uiso R
H161 H 1.0416 0.2771 0.6443 0.0380 1.0000 Uiso R
H162 H 1.2204 0.1665 0.6643 0.0384 1.0000 Uiso R
H171 H 1.3530 0.4311 0.6214 0.0396 1.0000 Uiso R
H172 H 1.5313 0.3173 0.6410 0.0391 1.0000 Uiso R
H182 H 1.2376 0.1754 0.5942 0.0411 1.0000 Uiso R
H181 H 1.4174 0.0663 0.6136 0.0412 1.0000 Uiso R
H191 H 1.5436 0.3296 0.5712 0.0463 1.0000 Uiso R
H192 H 1.7255 0.2160 0.5911 0.0457 1.0000 Uiso R
H201 H 1.4278 0.0824 0.5443 0.0580 1.0000 Uiso R
H202 H 1.6110 -0.0314 0.5639 0.0576 1.0000 Uiso R
H213 H 1.7582 0.0310 0.5137 0.0866 1.0000 Uiso R
H212 H 1.7362 0.2301 0.5206 0.0867 1.0000 Uiso R
H211 H 1.9184 0.1155 0.5400 0.0863 1.0000 Uiso R
H61 H 0.7178 0.9682 0.9933 0.0364 1.0000 Uiso R
H41 H 0.0797 0.9046 0.9616 0.0292 1.0000 Uiso R
H42 H 0.1809 0.7565 0.9710 0.0316 1.0000 Uiso R

loop_
_atom_site_aniso_label
_atom_site_aniso_U_11
_atom_site_aniso_U_22
_atom_site_aniso_U_33
_atom_site_aniso_U_23
_atom_site_aniso_U_13
_atom_site_aniso_U_12
F1 0.0183(6) 0.0467(9) 0.0412(7) -0.0048(6) 0.0000(5) -0.0018(6)
C2 0.0137(8) 0.0188(11) 0.0366(10) -0.0007(8) 0.0030(7) -0.0056(8)
C3 0.0121(9) 0.0172(11) 0.0344(10) -0.0002(8) 0.0038(7) -0.0033(8)
N4 0.0132(8) 0.0219(10) 0.0364(9) -0.0006(7) 0.0053(6) -0.0022(7)
C5 0.0178(9) 0.0164(11) 0.0399(11) -0.0027(8) 0.0024(8) -0.0045(8)
O6 0.0222(7) 0.0207(8) 0.0348(8) -0.0002(6) 0.0009(6) -0.0084(6)
C7 0.0217(10) 0.0266(13) 0.0365(11) -0.0017(9) 0.0076(8) -0.0131(9)
C8 0.0283(11) 0.0239(13) 0.0332(11) -0.0010(9) 0.0063(9) -0.0052(10)
C9 0.0285(12) 0.0227(13) 0.0348(11) -0.0011(9) 0.0075(9) -0.0050(9)
C10 0.0275(12) 0.0233(13) 0.0356(11) -0.0014(9) 0.0065(8) -0.0009(10)
C11 0.0283(12) 0.0214(12) 0.0360(12) -0.0016(9) 0.0069(9) -0.0023(9)
C12 0.0263(11) 0.0253(13) 0.0349(11) -0.0028(10) 0.0048(8) 0.0000(10)
C13 0.0287(11) 0.0238(13) 0.0362(11) -0.0021(9) 0.0064(9) -0.0015(10)
C14 0.0272(11) 0.0241(13) 0.0366(11) -0.0027(10) 0.0044(8) -0.0005(10)
C15 0.0302(12) 0.0255(13) 0.0359(12) -0.0016(9) 0.0045(9) -0.0015(10)
C16 0.0308(11) 0.0305(14) 0.0346(11) -0.0018(10) 0.0052(9) -0.0016(11)
C17 0.0347(12) 0.0309(14) 0.0342(11) -0.0026(10) 0.0063(9) -0.0010(11)
C18 0.0376(14) 0.0335(14) 0.0336(12) -0.0027(10) 0.0050(10) -0.0011(12)
C19 0.0409(14) 0.0396(16) 0.0348(12) 0.0000(10) 0.0089(10) 0.0021(12)
C20 0.0543(19) 0.055(2) 0.0350(13) -0.0067(13) 0.0096(12) 0.0020(15)
C21 0.063(2) 0.070(3) 0.0400(15) -0.0067(15) 0.0175(14) 0.0044(17)

loop_
_atom_type_symbol
_atom_type_scat_dispersion_real
_atom_type_scat_dispersion_imag
_atom_type_scat_Cromer_Mann_a1
_atom_type_scat_Cromer_Mann_b1
_atom_type_scat_Cromer_Mann_a2
_atom_type_scat_Cromer_Mann_b2
_atom_type_scat_Cromer_Mann_a3
_atom_type_scat_Cromer_Mann_b3
_atom_type_scat_Cromer_Mann_a4
_atom_type_scat_Cromer_Mann_b4
_atom_type_scat_Cromer_Mann_c
_atom_type_scat_source
C 0.0181 0.0091 2.3100 20.8439 1.0200 10.2075 1.5886 0.5687 0.8650 51.6512 0.2156 'International Tables Vol C 4.2.6.8 and 6.1.1.4'
H 0.0000 0.0000 0.4930 10.5109 0.3229 26.1257 0.1402 3.1424 0.0408 57.7998 0.0030 'International Tables Vol C 4.2.6.8 and 6.1.1.4'
N 0.0311 0.0180 12.2126 0.0057 3.1322 9.8933 2.0125 28.9975 1.1663 0.5826 -11.5290 'International Tables Vol C 4.2.6.8 and 6.1.1.4'
O 0.0492 0.0322 3.0485 13.2771 2.2868 5.7011 1.5463 0.3239 0.8670 32.9089 0.2508 'International Tables Vol C 4.2.6.8 and 6.1.1.4'
F 0.0727 0.0534 3.5392 10.2825 2.6412 4.2944 1.5170 0.2615 1.0243 26.1476 0.2776 'International Tables Vol C 4.2.6.8 and 6.1.1.4'

loop_
_geom_angle_atom_site_label_1
_geom_angle_atom_site_label_2
_geom_angle_atom_site_label_3
_geom_angle
_geom_angle_publ_flag
F1 C2 C3 108.03(17) yes
F1 C2 C7 107.45(17) yes
C3 C2 C7 113.91(17) yes
F1 C2 H21 108.3 no
C3 C2 H21 109.1 no
C7 C2 H21 109.9 no
C2 C3 N4 113.11(16) yes
C2 C3 C5 110.57(17) yes
N4 C3 C5 107.92(17) yes
C2 C3 H31 108.8 no
N4 C3 H31 106.4 no
C5 C3 H31 109.9 no
C3 N4 H41 115.6 no
C3 N4 H42 115.5 no
H41 N4 H42 97.4 no
C3 C5 O6 110.48(18) yes
C3 C5 H52 108.6 no
O6 C5 H52 109.8 no
C3 C5 H51 107.5 no
O6 C5 H51 112.8 no
H52 C5 H51 107.5 no
C5 O6 H61 117.6 no
C2 C7 C8 113.91(18) yes
C2 C7 H71 108.8 no
C8 C7 H71 109.4 no
C2 C7 H72 109.3 no
C8 C7 H72 108.7 no
H71 C7 H72 106.6 no
C7 C8 C9 111.20(19) yes
C7 C8 H81 109.3 no
C9 C8 H81 109.0 no
C7 C8 H82 108.2 no
C9 C8 H82 110.2 no
H81 C8 H82 108.9 no
C8 C9 C10 113.61(19) yes
C8 C9 H91 110.0 no
C10 C9 H91 108.3 no
C8 C9 H92 108.6 no
C10 C9 H92 108.5 no
H91 C9 H92 107.7 no
C9 C10 C11 111.99(19) yes
C9 C10 H101 107.1 no
C11 C10 H101 110.1 no
C9 C10 H102 108.9 no
C11 C10 H102 109.1 no
H101 C10 H102 109.7 no
C10 C11 C12 113.06(19) yes
C10 C11 H111 108.4 no
C12 C11 H111 109.3 no
C10 C11 H112 107.8 no
C12 C11 H112 109.3 no
H111 C11 H112 108.8 no
C11 C12 C13 112.49(19) yes
C11 C12 H121 108.2 no
C13 C12 H121 110.6 no
C11 C12 H122 108.4 no
C13 C12 H122 107.3 no
H121 C12 H122 109.8 no
C12 C13 C14 113.15(19) yes
C12 C13 H131 109.0 no
C14 C13 H131 110.6 no
C12 C13 H132 108.2 no
C14 C13 H132 107.5 no
H131 C13 H132 108.2 no
C13 C14 C15 112.98(19) yes
C13 C14 H141 108.1 no
C15 C14 H141 109.8 no
C13 C14 H142 109.0 no
C15 C14 H142 108.2 no
H141 C14 H142 108.7 no
C14 C15 C16 113.52(19) yes
C14 C15 H151 107.5 no
C16 C15 H151 109.0 no
C14 C15 H152 108.4 no
C16 C15 H152 109.7 no
H151 C15 H152 108.6 no
C15 C16 C17 113.5(2) yes
C15 C16 H161 107.3 no
C17 C16 H161 109.8 no
C15 C16 H162 108.1 no
C17 C16 H162 110.4 no
H161 C16 H162 107.5 no
C16 C17 C18 113.4(2) yes
C16 C17 H171 108.5 no
C18 C17 H171 109.5 no
C16 C17 H172 108.7 no
C18 C17 H172 108.2 no
H171 C17 H172 108.4 no
C17 C18 C19 113.6(2) yes
C17 C18 H182 108.7 no
C19 C18 H182 109.4 no
C17 C18 H181 109.6 no
C19 C18 H181 108.5 no
H182 C18 H181 106.9 no
C18 C19 C20 113.6(2) yes
C18 C19 H191 107.9 no
C20 C19 H191 108.3 no
C18 C19 H192 108.3 no
C20 C19 H192 108.6 no
H191 C19 H192 110.2 no
C19 C20 C21 113.6(3) yes
C19 C20 H201 107.2 no
C21 C20 H201 109.3 no
C19 C20 H202 107.8 no
C21 C20 H202 108.9 no
H201 C20 H202 110.1 no
C20 C21 H213 110.1 no
C20 C21 H212 109.1 no
H213 C21 H212 107.4 no
C20 C21 H211 109.8 no
H213 C21 H211 109.7 no
H212 C21 H211 110.8 no

loop_
_geom_bond_atom_site_label_1
_geom_bond_atom_site_label_2
_geom_bond_distance
_geom_bond_publ_flag
F1 C2 1.416(2) yes
C2 C3 1.532(3) yes
C2 C7 1.516(3) yes
C2 H21 0.984 no
C3 N4 1.469(2) yes
C3 C5 1.532(3) yes
C3 H31 0.991 no
N4 H41 0.877 no
N4 H42 0.901 no
C5 O6 1.416(3) yes
C5 H52 0.978 no
C5 H51 0.968 no
O6 H61 0.827 no
C7 C8 1.532(3) yes
C7 H71 0.973 no
C7 H72 0.964 no
C8 C9 1.529(3) yes
C8 H81 0.977 no
C8 H82 0.964 no
C9 C10 1.533(3) yes
C9 H91 0.944 no
C9 H92 0.965 no
C10 C11 1.531(3) yes
C10 H101 0.979 no
C10 H102 0.965 no
C11 C12 1.528(3) yes
C11 H111 0.974 no
C11 H112 0.963 no
C12 C13 1.530(3) yes
C12 H121 0.990 no
C12 H122 0.988 no
C13 C14 1.526(3) yes
C13 H131 0.977 no
C13 H132 0.974 no
C14 C15 1.528(3) yes
C14 H141 0.978 no
C14 H142 0.964 no
C15 C16 1.523(3) yes
C15 H151 0.975 no
C15 H152 0.956 no
C16 C17 1.522(3) yes
C16 H161 0.978 no
C16 H162 0.973 no
C17 C18 1.523(3) yes
C17 H171 0.982 no
C17 H172 0.962 no
C18 C19 1.521(3) yes
C18 H182 0.971 no
C18 H181 0.966 no
C19 C20 1.516(4) yes
C19 H191 0.979 no
C19 H192 0.965 no
C20 C21 1.523(4) yes
C20 H201 0.974 no
C20 H202 0.972 no
C21 H213 0.971 no
C21 H212 0.968 no
C21 H211 0.962 no

loop_
_geom_hbond_atom_site_label_D
_geom_hbond_atom_site_label_H
_geom_hbond_atom_site_label_A
_geom_hbond_site_symmetry_A
_geom_hbond_angle_DHA
_geom_hbond_distance_DH
_geom_hbond_distance_HA
_geom_hbond_distance_DA
_geom_hbond_publ_flag
O6 H61 N4 3_657 161 0.83 1.93 2.722(4) yes
N4 H41 O6 1_455 153 0.88 2.25 3.059(4) yes
N4 H42 O6 2_445 158 0.90 2.11 2.968(4) yes
